data_7112082
loop_
_publ_author_name
'Lily S. H. Dixon'
'Lucy K. Allen'
'Robert J. Less'
'Dominic S. Wright'

_publ_section_title
;
 Direct access to [(Mes*P)2As]-, a 1,3-diphosphaarsa-2-allyl anion,
 isoelectronic with the allyl anion (Mes* = 2,4,6^-t^Bu3C6H2)
;
_journal_name_full Chem.Commun.
_journal_page_first 3007
_journal_paper_doi 10.1039/c3cc49627a
_journal_volume 50
_journal_year 2014
_chemical_formula_moiety 'C44 H81 As1 Li1 N3 P2, 0.5(C6 H14)'
_chemical_formula_sum 'C47 H88 As Li N3 P2'
_chemical_formula_weight 839.00
_chemical_name_systematic
; 
 ? 
;
_space_group_IT_number 14
_symmetry_cell_setting monoclinic
_symmetry_space_group_name_Hall '-P 2ybc'
_symmetry_space_group_name_H-M 'P 1 21/c 1'
_atom_sites_solution_hydrogens geom
_atom_sites_solution_primary direct
_atom_sites_solution_secondary difmap
_audit_creation_method SHELXL-97
_cell_angle_alpha 90.00
_cell_angle_beta 103.881(1)
_cell_angle_gamma 90.00
_cell_formula_units_Z 4
_cell_length_a 16.5585(3)
_cell_length_b 19.2337(3)
_cell_length_c 18.1616(4)
_cell_measurement_reflns_used 15450
_cell_measurement_temperature 180(2)
_cell_measurement_theta_max 25.03
_cell_measurement_theta_min 1.00
_cell_volume 5615.21(18)
_computing_cell_refinement 'HKL Scalepack (Otwinowski & Minor 1997)'
_computing_data_collection 'Collect (Nonius B.V. 1998)'
_computing_data_reduction
;
 HKL Denzo and Scalepack (Otwinowski & Minor 1997)
;
_computing_publication_material 'SHELXL-97 (Sheldrick 1997)'
_computing_structure_refinement 'SHELXL-97 (Sheldrick 1997)'
_computing_structure_solution 'SIR-92 (Altomare et al. 1994)'
_diffrn_ambient_temperature 180(2)
_diffrn_measured_fraction_theta_full 0.990
_diffrn_measured_fraction_theta_max 0.990
_diffrn_measurement_device_type 'Nonius Kappa CCD'
_diffrn_measurement_method 'Thin slice \w and \f scans'
_diffrn_radiation_source 'fine-focus sealed tube'
_diffrn_radiation_type MoK\a
_diffrn_radiation_wavelength 0.71073
_diffrn_reflns_av_R_equivalents 0.0528
_diffrn_reflns_av_sigmaI/netI 0.0633
_diffrn_reflns_limit_h_max 19
_diffrn_reflns_limit_h_min -19
_diffrn_reflns_limit_k_max 22
_diffrn_reflns_limit_k_min -20
_diffrn_reflns_limit_l_max 21
_diffrn_reflns_limit_l_min -21
_diffrn_reflns_number 31427
_diffrn_reflns_theta_full 24.99
_diffrn_reflns_theta_max 24.99
_diffrn_reflns_theta_min 3.62
_exptl_absorpt_coefficient_mu 0.691
_exptl_absorpt_correction_T_max 0.971
_exptl_absorpt_correction_T_min 0.901
_exptl_absorpt_correction_type multi-scan
_exptl_absorpt_process_details
;
multi-scan from symmetry-related measurements 
 Sortav (Blessing 1995)
;
_exptl_crystal_colour green
_exptl_crystal_density_diffrn 0.992
_exptl_crystal_density_method 'not measured'
_exptl_crystal_description block
_exptl_crystal_F_000 1828
_exptl_crystal_size_max 0.23
_exptl_crystal_size_mid 0.12
_exptl_crystal_size_min 0.05
_refine_diff_density_max 0.683
_refine_diff_density_min -0.730
_refine_diff_density_rms 0.084
_refine_ls_extinction_method none
_refine_ls_goodness_of_fit_ref 1.030
_refine_ls_hydrogen_treatment constr
_refine_ls_matrix_type full
_refine_ls_number_parameters 486
_refine_ls_number_reflns 9788
_refine_ls_number_restraints 25
_refine_ls_restrained_S_all 1.034
_refine_ls_R_factor_all 0.1140
_refine_ls_R_factor_gt 0.0748
_refine_ls_shift/su_max 0.002
_refine_ls_shift/su_mean 0.000
_refine_ls_structure_factor_coef Fsqd
_refine_ls_weighting_details 'calc w=1/[\s^2^(Fo^2^)+(0.1396P)^2^+6.6899P] where P=(Fo^2^+2Fc^2^)/3'
_refine_ls_weighting_scheme calc
_refine_ls_wR_factor_gt 0.2213
_refine_ls_wR_factor_ref 0.2471
_reflns_number_gt 6500
_reflns_number_total 9788
_reflns_threshold_expression >2sigma(I)
_cod_data_source_file c3cc49627a2.cif
_cod_data_source_block dw1370
_cod_original_sg_symbol_H-M P2(1)/c
_cod_database_code 7112082

loop_
_symmetry_equiv_pos_as_xyz
'x, y, z'
'-x, y+1/2, -z+1/2'
'-x, -y, -z'
'x, -y-1/2, z-1/2'

loop_
_atom_site_label
_atom_site_type_symbol
_atom_site_fract_x
_atom_site_fract_y
_atom_site_fract_z
_atom_site_U_iso_or_equiv
_atom_site_adp_type
_atom_site_occupancy
_atom_site_symmetry_multiplicity
_atom_site_calc_flag
_atom_site_refinement_flags
_atom_site_disorder_assembly
_atom_site_disorder_group
Li1 Li 0.9635(5) -0.3081(4) 0.2387(4) 0.0428(18) Uani 1 1 d . . .
As1 As 1.04259(3) -0.10534(3) 0.24890(3) 0.0512(2) Uani 1 1 d . . .
P1 P 0.93343(7) -0.17193(6) 0.21821(7) 0.0397(3) Uani 1 1 d . . .
P2 P 1.14019(8) -0.18250(6) 0.28192(7) 0.0419(3) Uani 1 1 d . . .
C3 C 0.7829(6) -0.3366(7) 0.1481(6) 0.0608(9) Uiso 0.35 1 d PD A 1
H3A H 0.7420 -0.3731 0.1290 0.091 Uiso 0.35 1 calc PR A 1
H3B H 0.7999 -0.3148 0.1055 0.091 Uiso 0.35 1 calc PR A 1
H3C H 0.7581 -0.3015 0.1751 0.091 Uiso 0.35 1 calc PR A 1
C4 C 0.8333(8) -0.3997(6) 0.2635(6) 0.0608(9) Uiso 0.35 1 d PD A 1
H4A H 0.7878 -0.4327 0.2453 0.091 Uiso 0.35 1 calc PR A 1
H4B H 0.8154 -0.3642 0.2949 0.091 Uiso 0.35 1 calc PR A 1
H4C H 0.8817 -0.4245 0.2937 0.091 Uiso 0.35 1 calc PR A 1
N1 N 0.8552(3) -0.3669(2) 0.1998(2) 0.0540(10) Uiso 0.35 1 d PD A 1
C1 C 0.8869(6) -0.4223(4) 0.1539(5) 0.0516(12) Uiso 0.35 1 d PD A 1
H1A H 0.9214 -0.4562 0.1888 0.062 Uiso 0.35 1 calc PR A 1
H1B H 0.8390 -0.4476 0.1220 0.062 Uiso 0.35 1 calc PR A 1
C2 C 0.9375(5) -0.3906(6) 0.1044(5) 0.0516(12) Uiso 0.35 1 d PD A 1
H2A H 0.9562 -0.4276 0.0743 0.062 Uiso 0.35 1 calc PR A 1
H2B H 0.9026 -0.3576 0.0685 0.062 Uiso 0.35 1 calc PR A 1
N2 N 1.0110(4) -0.3536(5) 0.1500(6) 0.0540(10) Uiso 0.35 1 d PD A 1
C5 C 1.0409(9) -0.2997(7) 0.1044(10) 0.0608(9) Uiso 0.35 1 d PD A 1
H5A H 1.0533 -0.3213 0.0595 0.091 Uiso 0.35 1 calc PR A 1
H5B H 1.0914 -0.2780 0.1351 0.091 Uiso 0.35 1 calc PR A 1
H5C H 0.9978 -0.2642 0.0885 0.091 Uiso 0.35 1 calc PR A 1
C6 C 1.0795(7) -0.4033(8) 0.1771(9) 0.0608(9) Uiso 0.35 1 d PD A 1
H6A H 1.0906 -0.4286 0.1338 0.091 Uiso 0.35 1 calc PR A 1
H6B H 1.0637 -0.4363 0.2123 0.091 Uiso 0.35 1 calc PR A 1
H6C H 1.1295 -0.3780 0.2031 0.091 Uiso 0.35 1 calc PR A 1
C3' C 0.7785(4) -0.3269(4) 0.1835(5) 0.0608(9) Uiso 0.65 1 d PD A 2
H3'A H 0.7333 -0.3550 0.1529 0.091 Uiso 0.65 1 calc PR A 2
H3'B H 0.7857 -0.2847 0.1554 0.091 Uiso 0.65 1 calc PR A 2
H3'C H 0.7646 -0.3139 0.2312 0.091 Uiso 0.65 1 calc PR A 2
C4' C 0.8484(5) -0.4283(4) 0.2430(5) 0.0608(9) Uiso 0.65 1 d PD A 2
H4'A H 0.8035 -0.4578 0.2143 0.091 Uiso 0.65 1 calc PR A 2
H4'B H 0.8361 -0.4150 0.2913 0.091 Uiso 0.65 1 calc PR A 2
H4'C H 0.9010 -0.4541 0.2530 0.091 Uiso 0.65 1 calc PR A 2
N1' N 0.8552(3) -0.3669(2) 0.1998(2) 0.0540(10) Uiso 0.65 1 d PD A 2
C1' C 0.8676(4) -0.3887(4) 0.1227(4) 0.0608(9) Uiso 0.65 1 d PD A 2
H1'A H 0.8287 -0.4269 0.1021 0.073 Uiso 0.65 1 calc PR A 2
H1'B H 0.8548 -0.3489 0.0872 0.073 Uiso 0.65 1 calc PR A 2
C2' C 0.9551(4) -0.4124(4) 0.1284(4) 0.0516(12) Uiso 0.65 1 d PD A 2
H2'A H 0.9675 -0.4529 0.1630 0.062 Uiso 0.65 1 calc PR A 2
H2'B H 0.9610 -0.4273 0.0778 0.062 Uiso 0.65 1 calc PR A 2
N2' N 1.0154(3) -0.3561(3) 0.1572(4) 0.0516(12) Uiso 0.65 1 d PD A 2
C5' C 1.0189(5) -0.3053(4) 0.0966(6) 0.0608(9) Uiso 0.65 1 d PD A 2
H5'A H 1.0349 -0.3292 0.0546 0.091 Uiso 0.65 1 calc PR A 2
H5'B H 1.0601 -0.2692 0.1169 0.091 Uiso 0.65 1 calc PR A 2
H5'C H 0.9641 -0.2838 0.0782 0.091 Uiso 0.65 1 calc PR A 2
C6' C 1.0994(5) -0.3858(5) 0.1847(6) 0.0608(9) Uiso 0.65 1 d PD A 2
H6'A H 1.1216 -0.3988 0.1412 0.091 Uiso 0.65 1 calc PR A 2
H6'B H 1.0963 -0.4270 0.2155 0.091 Uiso 0.65 1 calc PR A 2
H6'C H 1.1359 -0.3511 0.2154 0.091 Uiso 0.65 1 calc PR A 2
N3 N 1.0388(3) -0.3253(2) 0.3461(2) 0.0479(10) Uani 1 1 d . A .
H3N H 1.0905 -0.3081 0.3434 0.057 Uiso 1 1 calc R . .
C7 C 1.0141(4) -0.2815(3) 0.4028(3) 0.0627(15) Uani 1 1 d . . .
H7A H 1.0556 -0.2854 0.4512 0.094 Uiso 1 1 calc R A .
H7B H 0.9598 -0.2967 0.4093 0.094 Uiso 1 1 calc R . .
H7C H 1.0105 -0.2330 0.3858 0.094 Uiso 1 1 calc R . .
C8 C 1.0560(4) -0.3957(3) 0.3752(3) 0.0649(16) Uani 1 1 d . . .
H8A H 1.0970 -0.3942 0.4240 0.097 Uiso 1 1 calc R A .
H8B H 1.0779 -0.4234 0.3391 0.097 Uiso 1 1 calc R . .
H8C H 1.0044 -0.4169 0.3821 0.097 Uiso 1 1 calc R . .
C11 C 0.8476(3) -0.1058(2) 0.1968(3) 0.0356(10) Uani 1 1 d . . .
C12 C 0.8085(3) -0.0820(2) 0.2528(3) 0.0409(11) Uani 1 1 d . A .
C13 C 0.7535(3) -0.0255(2) 0.2367(3) 0.0452(11) Uani 1 1 d . . .
H13A H 0.7298 -0.0082 0.2758 0.054 Uiso 1 1 calc R A .
C14 C 0.7322(3) 0.0058(2) 0.1667(3) 0.0453(12) Uani 1 1 d . A .
C15 C 0.7653(3) -0.0218(2) 0.1108(3) 0.0454(12) Uani 1 1 d . . .
H15A H 0.7496 -0.0018 0.0616 0.054 Uiso 1 1 calc R A .
C16 C 0.8209(3) -0.0775(2) 0.1221(3) 0.0418(11) Uani 1 1 d . A .
C21 C 1.2346(3) -0.1257(2) 0.3019(2) 0.0358(10) Uani 1 1 d . . .
C22 C 1.2667(3) -0.0970(2) 0.3758(3) 0.0364(10) Uani 1 1 d . A .
C23 C 1.3295(3) -0.0468(2) 0.3846(3) 0.0416(11) Uani 1 1 d . . .
H23A H 1.3490 -0.0261 0.4331 0.050 Uiso 1 1 calc R A .
C24 C 1.3648(3) -0.0256(2) 0.3264(3) 0.0425(11) Uani 1 1 d . A .
C25 C 1.3381(3) -0.0596(3) 0.2576(3) 0.0452(11) Uani 1 1 d . . .
H25A H 1.3634 -0.0476 0.2176 0.054 Uiso 1 1 calc R A .
C26 C 1.2764(3) -0.1101(2) 0.2437(2) 0.0417(11) Uani 1 1 d . A .
C121 C 0.8194(3) -0.1144(3) 0.3342(3) 0.0497(12) Uani 1 1 d . . .
C122 C 0.7551(4) -0.0861(4) 0.3751(3) 0.0772(19) Uani 1 1 d . A .
H12A H 0.7583 -0.1126 0.4218 0.116 Uiso 1 1 calc R . .
H12B H 0.6991 -0.0906 0.3420 0.116 Uiso 1 1 calc R . .
H12C H 0.7668 -0.0370 0.3877 0.116 Uiso 1 1 calc R . .
C123 C 0.9056(4) -0.1004(3) 0.3853(3) 0.0632(15) Uani 1 1 d . A .
H12D H 0.9094 -0.1211 0.4353 0.095 Uiso 1 1 calc R . .
H12E H 0.9146 -0.0501 0.3908 0.095 Uiso 1 1 calc R . .
H12F H 0.9481 -0.1209 0.3626 0.095 Uiso 1 1 calc R . .
C124 C 0.8021(4) -0.1933(3) 0.3277(3) 0.0617(15) Uani 1 1 d . A .
H12G H 0.8062 -0.2127 0.3784 0.093 Uiso 1 1 calc R . .
H12H H 0.8431 -0.2158 0.3047 0.093 Uiso 1 1 calc R . .
H12I H 0.7461 -0.2014 0.2960 0.093 Uiso 1 1 calc R . .
C141 C 0.6699(3) 0.0674(3) 0.1489(4) 0.0614(15) Uani 1 1 d . . .
C142 C 0.6489(5) 0.0957(4) 0.2215(5) 0.092(2) Uani 1 1 d . A .
H14A H 0.6125 0.1363 0.2089 0.138 Uiso 1 1 calc R . .
H14B H 0.7004 0.1091 0.2580 0.138 Uiso 1 1 calc R . .
H14C H 0.6206 0.0595 0.2439 0.138 Uiso 1 1 calc R . .
C143 C 0.5936(5) 0.0433(4) 0.0948(7) 0.148(5) Uani 1 1 d . A .
H14D H 0.5564 0.0830 0.0785 0.221 Uiso 1 1 calc R . .
H14E H 0.5655 0.0088 0.1195 0.221 Uiso 1 1 calc R . .
H14F H 0.6083 0.0223 0.0507 0.221 Uiso 1 1 calc R . .
C144 C 0.7104(5) 0.1281(3) 0.1166(5) 0.095(3) Uani 1 1 d . A .
H14G H 0.6709 0.1669 0.1049 0.143 Uiso 1 1 calc R . .
H14H H 0.7258 0.1132 0.0703 0.143 Uiso 1 1 calc R . .
H14I H 0.7603 0.1432 0.1541 0.143 Uiso 1 1 calc R . .
C161 C 0.8455(4) -0.1049(3) 0.0496(3) 0.0531(13) Uani 1 1 d . . .
C162 C 0.7910(5) -0.0724(4) -0.0244(3) 0.086(2) Uani 1 1 d . A .
H16A H 0.7981 -0.0991 -0.0683 0.129 Uiso 1 1 calc R . .
H16B H 0.8082 -0.0241 -0.0290 0.129 Uiso 1 1 calc R . .
H16C H 0.7324 -0.0734 -0.0223 0.129 Uiso 1 1 calc R . .
C163 C 0.8283(4) -0.1840(3) 0.0406(3) 0.0638(15) Uani 1 1 d . A .
H16D H 0.8410 -0.2003 -0.0065 0.096 Uiso 1 1 calc R . .
H16E H 0.7696 -0.1930 0.0388 0.096 Uiso 1 1 calc R . .
H16F H 0.8633 -0.2087 0.0838 0.096 Uiso 1 1 calc R . .
C164 C 0.9360(4) -0.0892(3) 0.0496(4) 0.0715(17) Uani 1 1 d . A .
H16G H 0.9468 -0.1038 0.0012 0.107 Uiso 1 1 calc R . .
H16H H 0.9730 -0.1145 0.0912 0.107 Uiso 1 1 calc R . .
H16I H 0.9462 -0.0391 0.0564 0.107 Uiso 1 1 calc R . .
C221 C 1.2419(3) -0.1206(3) 0.4491(3) 0.0445(11) Uani 1 1 d . . .
C222 C 1.3022(4) -0.0940(3) 0.5214(3) 0.0630(15) Uani 1 1 d . A .
H22A H 1.2872 -0.1139 0.5660 0.095 Uiso 1 1 calc R . .
H22B H 1.2990 -0.0432 0.5233 0.095 Uiso 1 1 calc R . .
H22C H 1.3591 -0.1079 0.5211 0.095 Uiso 1 1 calc R . .
C223 C 1.1554(3) -0.0943(3) 0.4524(3) 0.0593(14) Uani 1 1 d . A .
H22D H 1.1427 -0.1098 0.4998 0.089 Uiso 1 1 calc R . .
H22E H 1.1137 -0.1129 0.4093 0.089 Uiso 1 1 calc R . .
H22F H 1.1545 -0.0434 0.4504 0.089 Uiso 1 1 calc R . .
C224 C 1.2461(4) -0.2004(3) 0.4555(3) 0.0649(16) Uani 1 1 d . A .
H22G H 1.2308 -0.2149 0.5020 0.097 Uiso 1 1 calc R . .
H22H H 1.3029 -0.2160 0.4570 0.097 Uiso 1 1 calc R . .
H22I H 1.2075 -0.2210 0.4115 0.097 Uiso 1 1 calc R . .
C241 C 1.4359(3) 0.0274(3) 0.3376(3) 0.0519(13) Uani 1 1 d . . .
C242 C 1.4445(3) 0.0698(3) 0.4107(3) 0.0612(15) Uani 1 1 d . A .
H24A H 1.3905 0.0901 0.4118 0.092 Uiso 1 1 calc R . .
H24B H 1.4852 0.1071 0.4122 0.092 Uiso 1 1 calc R . .
H24C H 1.4633 0.0394 0.4547 0.092 Uiso 1 1 calc R . .
C243 C 1.5178(3) -0.0120(3) 0.3433(4) 0.0677(16) Uani 1 1 d . A .
H24D H 1.5156 -0.0367 0.2957 0.102 Uiso 1 1 calc R . .
H24E H 1.5259 -0.0455 0.3851 0.102 Uiso 1 1 calc R . .
H24F H 1.5642 0.0211 0.3529 0.102 Uiso 1 1 calc R . .
C244 C 1.4222(4) 0.0785(3) 0.2707(4) 0.0714(17) Uani 1 1 d . A .
H24G H 1.4241 0.0532 0.2243 0.107 Uiso 1 1 calc R . .
H24H H 1.4660 0.1139 0.2809 0.107 Uiso 1 1 calc R . .
H24I H 1.3678 0.1009 0.2642 0.107 Uiso 1 1 calc R . .
C261 C 1.2626(3) -0.1500(3) 0.1664(3) 0.0538(13) Uani 1 1 d . . .
C262 C 1.1773(4) -0.1345(3) 0.1128(3) 0.0666(16) Uani 1 1 d . A .
H26A H 1.1758 -0.1533 0.0624 0.100 Uiso 1 1 calc R . .
H26B H 1.1685 -0.0841 0.1093 0.100 Uiso 1 1 calc R . .
H26C H 1.1334 -0.1562 0.1328 0.100 Uiso 1 1 calc R . .
C263 C 1.3275(4) -0.1292(4) 0.1230(3) 0.0773(19) Uani 1 1 d . A .
H26D H 1.3188 -0.1564 0.0761 0.116 Uiso 1 1 calc R . .
H26E H 1.3834 -0.1384 0.1545 0.116 Uiso 1 1 calc R . .
H26F H 1.3220 -0.0796 0.1106 0.116 Uiso 1 1 calc R . .
C264 C 1.2734(4) -0.2288(3) 0.1825(3) 0.0675(16) Uani 1 1 d . A .
H26G H 1.2638 -0.2542 0.1344 0.101 Uiso 1 1 calc R . .
H26H H 1.2333 -0.2441 0.2109 0.101 Uiso 1 1 calc R . .
H26I H 1.3300 -0.2379 0.2124 0.101 Uiso 1 1 calc R . .
C51 C 0.5835(14) -0.3292(12) 0.6503(13) 0.152(3) Uiso 0.50 1 d PD . .
H51A H 0.5679 -0.3767 0.6607 0.228 Uiso 0.50 1 calc PR . .
H51B H 0.5440 -0.2963 0.6636 0.228 Uiso 0.50 1 calc PR . .
H51C H 0.6396 -0.3191 0.6807 0.228 Uiso 0.50 1 calc PR . .
C52 C 0.5820(15) -0.3231(12) 0.5799(11) 0.152(3) Uiso 0.50 1 d PD . .
H52A H 0.6406 -0.3282 0.5768 0.182 Uiso 0.50 1 calc PR . .
H52B H 0.5527 -0.3651 0.5554 0.182 Uiso 0.50 1 calc PR . .
C53 C 0.5530(15) -0.2729(11) 0.5357(10) 0.152(3) Uiso 0.50 1 d PD . .
H53A H 0.5844 -0.2314 0.5589 0.182 Uiso 0.50 1 calc PR . .
H53B H 0.4953 -0.2663 0.5409 0.182 Uiso 0.50 1 calc PR . .
C54 C 0.5487(14) -0.2678(11) 0.4640(10) 0.152(3) Uiso 0.50 1 d PD . .
H54A H 0.5335 -0.3147 0.4428 0.182 Uiso 0.50 1 calc PR . .
H54B H 0.6064 -0.2595 0.4598 0.182 Uiso 0.50 1 calc PR . .
C55 C 0.5027(14) -0.2248(12) 0.4167(11) 0.152(3) Uiso 0.50 1 d PD . .
H55A H 0.5085 -0.1778 0.4395 0.182 Uiso 0.50 1 calc PR . .
H55B H 0.4437 -0.2389 0.4089 0.182 Uiso 0.50 1 calc PR . .
C56 C 0.5223(14) -0.2217(12) 0.3479(12) 0.152(3) Uiso 0.50 1 d PD . .
H56A H 0.4716 -0.2138 0.3080 0.228 Uiso 0.50 1 calc PR . .
H56B H 0.5479 -0.2657 0.3383 0.228 Uiso 0.50 1 calc PR . .
H56C H 0.5614 -0.1835 0.3480 0.228 Uiso 0.50 1 calc PR . .

loop_
_atom_site_aniso_label
_atom_site_aniso_U_11
_atom_site_aniso_U_22
_atom_site_aniso_U_33
_atom_site_aniso_U_23
_atom_site_aniso_U_13
_atom_site_aniso_U_12
Li1 0.047(4) 0.033(4) 0.048(5) 0.001(3) 0.009(4) 0.002(3)
As1 0.0540(4) 0.0408(3) 0.0579(4) -0.0027(2) 0.0114(3) -0.0055(2)
P1 0.0379(6) 0.0277(6) 0.0528(7) -0.0017(5) 0.0093(5) 0.0009(5)
P2 0.0408(7) 0.0360(6) 0.0460(7) 0.0022(5) 0.0046(6) -0.0067(5)
N3 0.053(2) 0.046(2) 0.045(2) 0.0054(19) 0.0119(19) 0.0004(18)
C7 0.087(4) 0.055(3) 0.047(3) 0.007(3) 0.018(3) 0.012(3)
C8 0.084(4) 0.056(3) 0.057(3) 0.008(3) 0.020(3) 0.013(3)
C11 0.037(2) 0.028(2) 0.042(3) 0.0007(19) 0.009(2) 0.0015(17)
C12 0.044(3) 0.034(2) 0.045(3) 0.005(2) 0.010(2) 0.002(2)
C13 0.049(3) 0.043(3) 0.048(3) 0.003(2) 0.019(2) 0.007(2)
C14 0.042(3) 0.040(3) 0.056(3) 0.011(2) 0.017(2) 0.007(2)
C15 0.053(3) 0.042(3) 0.042(3) 0.010(2) 0.012(2) 0.006(2)
C16 0.050(3) 0.037(2) 0.041(3) 0.003(2) 0.017(2) 0.002(2)
C21 0.034(2) 0.036(2) 0.036(2) -0.0005(19) 0.0058(19) -0.0049(18)
C22 0.037(2) 0.036(2) 0.038(2) -0.0002(19) 0.011(2) -0.0010(18)
C23 0.039(3) 0.045(3) 0.039(3) -0.005(2) 0.006(2) -0.005(2)
C24 0.036(2) 0.043(3) 0.049(3) 0.002(2) 0.010(2) -0.0057(19)
C25 0.041(3) 0.054(3) 0.043(3) 0.004(2) 0.013(2) -0.004(2)
C26 0.045(3) 0.051(3) 0.029(2) 0.000(2) 0.008(2) -0.002(2)
C121 0.064(3) 0.051(3) 0.037(3) 0.004(2) 0.018(2) 0.013(2)
C122 0.097(5) 0.094(5) 0.053(3) 0.022(3) 0.044(3) 0.035(4)
C123 0.079(4) 0.067(4) 0.040(3) 0.000(3) 0.008(3) 0.008(3)
C124 0.064(4) 0.062(3) 0.063(4) 0.021(3) 0.026(3) 0.005(3)
C141 0.056(3) 0.050(3) 0.081(4) 0.020(3) 0.021(3) 0.019(3)
C142 0.097(5) 0.074(4) 0.121(6) 0.021(4) 0.056(5) 0.044(4)
C143 0.075(5) 0.089(6) 0.231(12) -0.022(7) -0.056(7) 0.036(4)
C144 0.113(6) 0.066(4) 0.122(6) 0.043(4) 0.058(5) 0.044(4)
C161 0.072(4) 0.051(3) 0.040(3) 0.000(2) 0.019(3) 0.009(2)
C162 0.130(6) 0.088(5) 0.039(3) 0.011(3) 0.020(4) 0.035(4)
C163 0.083(4) 0.062(3) 0.043(3) -0.012(3) 0.008(3) 0.004(3)
C164 0.096(5) 0.073(4) 0.060(4) -0.010(3) 0.047(4) -0.011(3)
C221 0.052(3) 0.048(3) 0.033(2) 0.001(2) 0.009(2) -0.011(2)
C222 0.063(4) 0.084(4) 0.040(3) 0.000(3) 0.009(3) -0.016(3)
C223 0.056(3) 0.080(4) 0.049(3) 0.005(3) 0.027(3) -0.003(3)
C224 0.092(4) 0.054(3) 0.046(3) 0.013(3) 0.011(3) -0.004(3)
C241 0.035(3) 0.056(3) 0.066(3) 0.002(3) 0.015(2) -0.010(2)
C242 0.048(3) 0.053(3) 0.080(4) -0.012(3) 0.008(3) -0.016(2)
C243 0.041(3) 0.075(4) 0.089(5) -0.008(3) 0.019(3) -0.011(3)
C244 0.068(4) 0.066(4) 0.083(4) 0.019(3) 0.022(3) -0.017(3)
C261 0.063(3) 0.065(3) 0.035(3) -0.007(2) 0.016(2) -0.009(3)
C262 0.078(4) 0.081(4) 0.035(3) 0.000(3) 0.002(3) -0.009(3)
C263 0.081(5) 0.109(5) 0.050(3) -0.020(3) 0.030(3) -0.018(4)
C264 0.082(4) 0.072(4) 0.053(3) -0.021(3) 0.025(3) 0.005(3)

loop_
_atom_type_symbol
_atom_type_description
_atom_type_scat_dispersion_real
_atom_type_scat_dispersion_imag
_atom_type_scat_source
C C 0.0033 0.0016 'International Tables Vol C Tables 4.2.6.8 and 6.1.1.4'
H H 0.0000 0.0000 'International Tables Vol C Tables 4.2.6.8 and 6.1.1.4'
As As 0.0499 2.0058 'International Tables Vol C Tables 4.2.6.8 and 6.1.1.4'
P P 0.1023 0.0942 'International Tables Vol C Tables 4.2.6.8 and 6.1.1.4'
N N 0.0061 0.0033 'International Tables Vol C Tables 4.2.6.8 and 6.1.1.4'
Li Li -0.0003 0.0001 'International Tables Vol C Tables 4.2.6.8 and 6.1.1.4'

loop_
_geom_angle_atom_site_label_1
_geom_angle_atom_site_label_2
_geom_angle_atom_site_label_3
_geom_angle
N3 Li1 N1 120.3(4)
N3 Li1 N2' 109.7(4)
N1 Li1 N2' 89.2(3)
N3 Li1 N2 113.3(5)
N1 Li1 N2 88.0(4)
N2' Li1 N2 3.6(4)
N3 Li1 P1 109.7(3)
N1 Li1 P1 111.5(3)
N2' Li1 P1 115.3(4)
N2 Li1 P1 112.6(4)
N3 Li1 C1' 136.7(4)
N1 Li1 C1' 32.6(2)
N2' Li1 C1' 58.4(3)
N2 Li1 C1' 56.6(3)
P1 Li1 C1' 112.7(3)
P2 As1 P1 100.72(5)
C11 P1 As1 101.26(14)
C11 P1 Li1 143.0(2)
As1 P1 Li1 115.15(17)
C21 P2 As1 100.74(14)
C4 N1 C3 111.5(5)
C4 N1 C1 108.7(6)
C3 N1 C1 105.4(5)
C4 N1 Li1 109.0(6)
C3 N1 Li1 120.5(6)
C1 N1 Li1 100.6(5)
C2 C1 N1 111.1(5)
C2 C1 H1A 109.4
N1 C1 H1A 109.4
C2 C1 H1B 109.4
N1 C1 H1B 109.4
H1A C1 H1B 108.0
N2 C2 C1 111.2(5)
N2 C2 H2A 109.4
C1 C2 H2A 109.4
N2 C2 H2B 109.4
C1 C2 H2B 109.4
H2A C2 H2B 108.0
C6 N2 C2 109.8(5)
C6 N2 C5 107.8(5)
C2 N2 C5 111.3(5)
C6 N2 Li1 114.0(9)
C2 N2 Li1 102.6(4)
C5 N2 Li1 111.5(9)
H3'A C3' H3'B 109.5
H3'A C3' H3'C 109.5
H3'B C3' H3'C 109.5
H4'A C4' H4'B 109.5
H4'A C4' H4'C 109.5
H4'B C4' H4'C 109.5
C2' C1' Li1 75.5(4)
C2' C1' H1'A 109.4
Li1 C1' H1'A 154.2
C2' C1' H1'B 109.4
Li1 C1' H1'B 93.3
H1'A C1' H1'B 108.0
N2' C2' C1' 111.2(5)
N2' C2' H2'A 109.4
C1' C2' H2'A 109.4
N2' C2' H2'B 109.4
C1' C2' H2'B 109.4
H2'A C2' H2'B 108.0
C6' N2' C2' 109.7(5)
C6' N2' C5' 107.7(5)
C2' N2' C5' 111.2(5)
C6' N2' Li1 116.4(6)
C2' N2' Li1 102.5(4)
C5' N2' Li1 109.2(6)
N2' C5' H5'A 109.5
N2' C5' H5'B 109.5
H5'A C5' H5'B 109.5
N2' C5' H5'C 109.5
H5'A C5' H5'C 109.5
H5'B C5' H5'C 109.5
N2' C6' H6'A 109.5
N2' C6' H6'B 109.5
H6'A C6' H6'B 109.5
N2' C6' H6'C 109.5
H6'A C6' H6'C 109.5
H6'B C6' H6'C 109.5
C8 N3 C7 110.1(4)
C8 N3 Li1 120.7(4)
C7 N3 Li1 111.3(4)
C8 N3 H3N 104.3
C7 N3 H3N 104.3
Li1 N3 H3N 104.3
N3 C7 H7A 109.5
N3 C7 H7B 109.5
H7A C7 H7B 109.5
N3 C7 H7C 109.5
H7A C7 H7C 109.5
H7B C7 H7C 109.5
N3 C8 H8A 109.5
N3 C8 H8B 109.5
H8A C8 H8B 109.5
N3 C8 H8C 109.5
H8A C8 H8C 109.5
H8B C8 H8C 109.5
C12 C11 C16 118.1(4)
C12 C11 P1 121.9(3)
C16 C11 P1 120.0(3)
C13 C12 C11 119.3(4)
C13 C12 C121 115.2(4)
C11 C12 C121 125.5(4)
C14 C13 C12 122.9(4)
C14 C13 H13A 118.6
C12 C13 H13A 118.6
C15 C14 C13 117.1(4)
C15 C14 C141 120.3(4)
C13 C14 C141 122.5(4)
C14 C15 C16 123.7(4)
C14 C15 H15A 118.1
C16 C15 H15A 118.1
C15 C16 C11 118.3(4)
C15 C16 C161 115.6(4)
C11 C16 C161 126.0(4)
C26 C21 C22 118.4(4)
C26 C21 P2 120.7(3)
C22 C21 P2 120.9(3)
C23 C22 C21 118.2(4)
C23 C22 C221 116.5(4)
C21 C22 C221 125.2(4)
C24 C23 C22 123.6(4)
C24 C23 H23A 118.2
C22 C23 H23A 118.2
C23 C24 C25 116.6(4)
C23 C24 C241 123.1(4)
C25 C24 C241 120.1(4)
C24 C25 C26 123.8(4)
C24 C25 H25A 118.1
C26 C25 H25A 118.1
C25 C26 C21 118.6(4)
C25 C26 C261 116.6(4)
C21 C26 C261 124.6(4)
C123 C121 C122 107.3(5)
C123 C121 C124 110.4(4)
C122 C121 C124 104.4(5)
C123 C121 C12 112.3(4)
C122 C121 C12 112.2(4)
C124 C121 C12 110.0(4)
C121 C122 H12A 109.5
C121 C122 H12B 109.5
H12A C122 H12B 109.5
C121 C122 H12C 109.5
H12A C122 H12C 109.5
H12B C122 H12C 109.5
C121 C123 H12D 109.5
C121 C123 H12E 109.5
H12D C123 H12E 109.5
C121 C123 H12F 109.5
H12D C123 H12F 109.5
H12E C123 H12F 109.5
C121 C124 H12G 109.5
C121 C124 H12H 109.5
H12G C124 H12H 109.5
C121 C124 H12I 109.5
H12G C124 H12I 109.5
H12H C124 H12I 109.5
C143 C141 C144 111.6(7)
C143 C141 C142 110.3(7)
C144 C141 C142 105.5(5)
C143 C141 C14 108.6(5)
C144 C141 C14 109.4(4)
C142 C141 C14 111.5(5)
C141 C142 H14A 109.5
C141 C142 H14B 109.5
H14A C142 H14B 109.5
C141 C142 H14C 109.5
H14A C142 H14C 109.5
H14B C142 H14C 109.5
C141 C143 H14D 109.5
C141 C143 H14E 109.5
H14D C143 H14E 109.5
C141 C143 H14F 109.5
H14D C143 H14F 109.5
H14E C143 H14F 109.5
C141 C144 H14G 109.5
C141 C144 H14H 109.5
H14G C144 H14H 109.5
C141 C144 H14I 109.5
H14G C144 H14I 109.5
H14H C144 H14I 109.5
C164 C161 C163 110.5(5)
C164 C161 C162 106.6(5)
C163 C161 C162 104.5(5)
C164 C161 C16 112.8(4)
C163 C161 C16 110.0(4)
C162 C161 C16 112.1(4)
C161 C162 H16A 109.5
C161 C162 H16B 109.5
H16A C162 H16B 109.5
C161 C162 H16C 109.5
H16A C162 H16C 109.5
H16B C162 H16C 109.5
C161 C163 H16D 109.5
C161 C163 H16E 109.5
H16D C163 H16E 109.5
C161 C163 H16F 109.5
H16D C163 H16F 109.5
H16E C163 H16F 109.5
C161 C164 H16G 109.5
C161 C164 H16H 109.5
H16G C164 H16H 109.5
C161 C164 H16I 109.5
H16G C164 H16I 109.5
H16H C164 H16I 109.5
C222 C221 C223 106.2(4)
C222 C221 C224 105.1(4)
C223 C221 C224 110.6(4)
C222 C221 C22 112.6(4)
C223 C221 C22 112.3(4)
C224 C221 C22 109.8(4)
C221 C222 H22A 109.5
C221 C222 H22B 109.5
H22A C222 H22B 109.5
C221 C222 H22C 109.5
H22A C222 H22C 109.5
H22B C222 H22C 109.5
C221 C223 H22D 109.5
C221 C223 H22E 109.5
H22D C223 H22E 109.5
C221 C223 H22F 109.5
H22D C223 H22F 109.5
H22E C223 H22F 109.5
C221 C224 H22G 109.5
C221 C224 H22H 109.5
H22G C224 H22H 109.5
C221 C224 H22I 109.5
H22G C224 H22I 109.5
H22H C224 H22I 109.5
C24 C241 C242 112.1(4)
C24 C241 C244 111.0(4)
C242 C241 C244 108.0(5)
C24 C241 C243 108.6(4)
C242 C241 C243 107.8(4)
C244 C241 C243 109.2(5)
C241 C242 H24A 109.5
C241 C242 H24B 109.5
H24A C242 H24B 109.5
C241 C242 H24C 109.5
H24A C242 H24C 109.5
H24B C242 H24C 109.5
C241 C243 H24D 109.5
C241 C243 H24E 109.5
H24D C243 H24E 109.5
C241 C243 H24F 109.5
H24D C243 H24F 109.5
H24E C243 H24F 109.5
C241 C244 H24G 109.5
C241 C244 H24H 109.5
H24G C244 H24H 109.5
C241 C244 H24I 109.5
H24G C244 H24I 109.5
H24H C244 H24I 109.5
C263 C261 C262 106.0(5)
C263 C261 C264 106.8(5)
C262 C261 C264 110.9(5)
C263 C261 C26 111.4(4)
C262 C261 C26 112.7(4)
C264 C261 C26 108.9(4)
C261 C262 H26A 109.5
C261 C262 H26B 109.5
H26A C262 H26B 109.5
C261 C262 H26C 109.5
H26A C262 H26C 109.5
H26B C262 H26C 109.5
C261 C263 H26D 109.5
C261 C263 H26E 109.5
H26D C263 H26E 109.5
C261 C263 H26F 109.5
H26D C263 H26F 109.5
H26E C263 H26F 109.5
C261 C264 H26G 109.5
C261 C264 H26H 109.5
H26G C264 H26H 109.5
C261 C264 H26I 109.5
H26G C264 H26I 109.5
H26H C264 H26I 109.5
C52 C51 H51A 109.5
C52 C51 H51B 109.5
H51A C51 H51B 109.5
C52 C51 H51C 109.5
H51A C51 H51C 109.5
H51B C51 H51C 109.5
C53 C52 C51 128(2)
C53 C52 H52A 105.4
C51 C52 H52A 105.4
C53 C52 H52B 105.4
C51 C52 H52B 105.4
H52A C52 H52B 106.0
C52 C53 C54 128(2)
C52 C53 H53A 105.3
C54 C53 H53A 105.3
C52 C53 H53B 105.3
C54 C53 H53B 105.3
H53A C53 H53B 106.0
C53 C54 C55 127(2)
C53 C54 H54A 105.6
C55 C54 H54A 105.6
C53 C54 H54B 105.6
C55 C54 H54B 105.6
H54A C54 H54B 106.1
C54 C55 C56 113.7(17)
C54 C55 H55A 108.8
C56 C55 H55A 108.8
C54 C55 H55B 108.8
C56 C55 H55B 108.8
H55A C55 H55B 107.7
C55 C56 H56A 109.5
C55 C56 H56B 109.5
H56A C56 H56B 109.5
C55 C56 H56C 109.5
H56A C56 H56C 109.5
H56B C56 H56C 109.5

loop_
_geom_bond_atom_site_label_1
_geom_bond_atom_site_label_2
_geom_bond_distance
Li1 N3 2.073(9)
Li1 N1 2.095(9)
Li1 N2' 2.095(9)
Li1 N2 2.141(10)
Li1 P1 2.675(7)
Li1 C1' 2.785(11)
As1 P2 2.1700(13)
As1 P1 2.1761(13)
P1 C11 1.878(4)
P2 C21 1.869(4)
C3 N1 1.454(7)
C3 H3A 0.9800
C3 H3B 0.9800
C3 H3C 0.9800
C4 N1 1.439(8)
C4 H4A 0.9800
C4 H4B 0.9800
C4 H4C 0.9800
N1 C1 1.521(8)
C1 C2 1.499(8)
C1 H1A 0.9900
C1 H1B 0.9900
C2 N2 1.480(7)
C2 H2A 0.9900
C2 H2B 0.9900
N2 C6 1.474(7)
N2 C5 1.484(7)
C5 H5A 0.9800
C5 H5B 0.9800
C5 H5C 0.9800
C6 H6A 0.9800
C6 H6B 0.9800
C6 H6C 0.9800
C3' H3'A 0.9800
C3' H3'B 0.9800
C3' H3'C 0.9800
C4' H4'A 0.9800
C4' H4'B 0.9800
C4' H4'C 0.9800
C1' C2' 1.499(8)
C1' H1'A 0.9900
C1' H1'B 0.9900
C2' N2' 1.480(7)
C2' H2'A 0.9900
C2' H2'B 0.9900
N2' C6' 1.474(7)
N2' C5' 1.484(7)
C5' H5'A 0.9800
C5' H5'B 0.9800
C5' H5'C 0.9800
C6' H6'A 0.9800
C6' H6'B 0.9800
C6' H6'C 0.9800
N3 C8 1.456(6)
N3 C7 1.463(7)
N3 H3N 0.9300
C7 H7A 0.9800
C7 H7B 0.9800
C7 H7C 0.9800
C8 H8A 0.9800
C8 H8B 0.9800
C8 H8C 0.9800
C11 C12 1.406(6)
C11 C16 1.431(6)
C12 C13 1.403(6)
C12 C121 1.575(7)
C13 C14 1.373(7)
C13 H13A 0.9500
C14 C15 1.372(7)
C14 C141 1.553(7)
C15 C16 1.394(6)
C15 H15A 0.9500
C16 C161 1.561(7)
C21 C26 1.428(6)
C21 C22 1.431(6)
C22 C23 1.400(6)
C22 C221 1.552(6)
C23 C24 1.386(7)
C23 H23A 0.9500
C24 C25 1.386(7)
C24 C241 1.534(6)
C25 C26 1.388(6)
C25 H25A 0.9500
C26 C261 1.568(6)
C121 C123 1.529(8)
C121 C122 1.537(7)
C121 C124 1.542(7)
C122 H12A 0.9800
C122 H12B 0.9800
C122 H12C 0.9800
C123 H12D 0.9800
C123 H12E 0.9800
C123 H12F 0.9800
C124 H12G 0.9800
C124 H12H 0.9800
C124 H12I 0.9800
C141 C143 1.477(10)
C141 C144 1.531(9)
C141 C142 1.541(9)
C142 H14A 0.9800
C142 H14B 0.9800
C142 H14C 0.9800
C143 H14D 0.9800
C143 H14E 0.9800
C143 H14F 0.9800
C144 H14G 0.9800
C144 H14H 0.9800
C144 H14I 0.9800
C161 C164 1.529(8)
C161 C163 1.549(7)
C161 C162 1.559(8)
C162 H16A 0.9800
C162 H16B 0.9800
C162 H16C 0.9800
C163 H16D 0.9800
C163 H16E 0.9800
C163 H16F 0.9800
C164 H16G 0.9800
C164 H16H 0.9800
C164 H16I 0.9800
C221 C222 1.534(7)
C221 C223 1.535(7)
C221 C224 1.538(7)
C222 H22A 0.9800
C222 H22B 0.9800
C222 H22C 0.9800
C223 H22D 0.9800
C223 H22E 0.9800
C223 H22F 0.9800
C224 H22G 0.9800
C224 H22H 0.9800
C224 H22I 0.9800
C241 C242 1.535(8)
C241 C244 1.535(8)
C241 C243 1.536(7)
C242 H24A 0.9800
C242 H24B 0.9800
C242 H24C 0.9800
C243 H24D 0.9800
C243 H24E 0.9800
C243 H24F 0.9800
C244 H24G 0.9800
C244 H24H 0.9800
C244 H24I 0.9800
C261 C263 1.531(8)
C261 C262 1.539(8)
C261 C264 1.546(8)
C262 H26A 0.9800
C262 H26B 0.9800
C262 H26C 0.9800
C263 H26D 0.9800
C263 H26E 0.9800
C263 H26F 0.9800
C264 H26G 0.9800
C264 H26H 0.9800
C264 H26I 0.9800
C51 C52 1.279(16)
C51 H51A 0.9800
C51 H51B 0.9800
C51 H51C 0.9800
C52 C53 1.274(16)
C52 H52A 0.9900
C52 H52B 0.9900
C53 C54 1.291(16)
C53 H53A 0.9900
C53 H53B 0.9900
C54 C55 1.298(17)
C54 H54A 0.9900
C54 H54B 0.9900
C55 C56 1.367(17)
C55 H55A 0.9900
C55 H55B 0.9900
C56 H56A 0.9800
C56 H56B 0.9800
C56 H56C 0.9800
